data_7212196
loop_
_publ_author_name
'Chen, Man-Sheng'
'Bai, Zheng-Shuai'
'Okamura, Taka-aki'
'Su, Zhi'
'Chen, Shui-Sheng'
'Sun, Wei-Yin'
'Ueyama, Norikazu'

_publ_section_title
;
 Metal--organic frameworks with pyridyl- and carboxylate-containing
 ligands: syntheses, structures and properties
;
_journal_issue 6
_journal_name_full CrystEngComm
_journal_page_first 1935
_journal_paper_doi 10.1039/b921850e
_journal_volume 12
_journal_year 2010
_chemical_formula_sum 'C14 H14 Co N2 O8'
_chemical_formula_weight 397.20
_chemical_name_systematic
;
?
;
_space_group_IT_number 2
_symmetry_cell_setting triclinic
_symmetry_space_group_name_Hall '-P 1'
_symmetry_space_group_name_H-M 'P -1'
_atom_sites_solution_hydrogens geom
_atom_sites_solution_primary direct
_atom_sites_solution_secondary difmap
_audit_creation_method SHELXL-97
_cell_angle_alpha 64.586(2)
_cell_angle_beta 84.2240(10)
_cell_angle_gamma 82.821(2)
_cell_formula_units_Z 2
_cell_length_a 8.0877(11)
_cell_length_b 9.9836(14)
_cell_length_c 10.5561(14)
_cell_measurement_reflns_used 4024
_cell_measurement_temperature 298(2)
_cell_measurement_theta_max 27.29
_cell_measurement_theta_min 2.45
_cell_volume 762.78(18)
_computing_cell_refinement SMART
_computing_data_collection 'SMART (Bruker, 2000)'
_computing_data_reduction 'SAINT (Bruker, 2000)'
_computing_molecular_graphics SHELXTL
_computing_structure_refinement SHELXTL
_computing_structure_solution 'SHELXTL (Bruker, 2000)'
_diffrn_ambient_temperature 298(2)
_diffrn_measured_fraction_theta_full 0.982
_diffrn_measured_fraction_theta_max 0.982
_diffrn_radiation_monochromator graphite
_diffrn_radiation_source 'fine-focus sealed tube'
_diffrn_radiation_type MoK\a
_diffrn_radiation_wavelength 0.71073
_diffrn_reflns_av_R_equivalents 0.0351
_diffrn_reflns_av_sigmaI/netI 0.0552
_diffrn_reflns_limit_h_max 9
_diffrn_reflns_limit_h_min -8
_diffrn_reflns_limit_k_max 11
_diffrn_reflns_limit_k_min -11
_diffrn_reflns_limit_l_max 12
_diffrn_reflns_limit_l_min -11
_diffrn_reflns_number 3907
_diffrn_reflns_theta_full 25.25
_diffrn_reflns_theta_max 25.25
_diffrn_reflns_theta_min 2.27
_exptl_absorpt_coefficient_mu 1.174
_exptl_absorpt_correction_T_max 0.899
_exptl_absorpt_correction_T_min 0.844
_exptl_absorpt_correction_type multi-scan
_exptl_absorpt_process_details 'SADABS; Bruker, 2000'
_exptl_crystal_density_diffrn 1.729
_exptl_crystal_density_method 'not measured'
_exptl_crystal_F_000 406
_exptl_crystal_size_max 0.15
_exptl_crystal_size_mid 0.12
_exptl_crystal_size_min 0.10
_refine_diff_density_max 0.500
_refine_diff_density_min -0.642
_refine_diff_density_rms 0.082
_refine_ls_extinction_method none
_refine_ls_goodness_of_fit_ref 1.048
_refine_ls_hydrogen_treatment constr
_refine_ls_matrix_type full
_refine_ls_number_parameters 226
_refine_ls_number_reflns 2714
_refine_ls_number_restraints 0
_refine_ls_restrained_S_all 1.048
_refine_ls_R_factor_all 0.0477
_refine_ls_R_factor_gt 0.0418
_refine_ls_shift/su_max 0.000
_refine_ls_shift/su_mean 0.000
_refine_ls_structure_factor_coef Fsqd
_refine_ls_weighting_details 'calc w=1/[\s^2^(Fo^2^)+(0.0573P)^2^+0.0000P] where P=(Fo^2^+2Fc^2^)/3'
_refine_ls_weighting_scheme calc
_refine_ls_wR_factor_gt 0.1036
_refine_ls_wR_factor_ref 0.1075
_reflns_number_gt 2381
_reflns_number_total 2714
_reflns_threshold_expression >2sigma(I)
_cod_data_source_file b921850e.txt
_cod_data_source_block 3
_cod_depositor_comments
;
The following automatic conversions were performed:

'_symmetry_cell_setting' value 'Triclinic' changed to 'triclinic'
according to /home/saulius/struct/CIF-dictionaries/cif_core.dic
dictionary named 'cif_core.dic' version 2.4.2 from 2011-04-26.

Automatic conversion script
Id: cif_fix_values 1891 2012-01-12 08:04:46Z andrius 
;
_cod_original_sg_symbol_H-M 'P-1 '
_cod_database_code 7212196

loop_
_symmetry_equiv_pos_as_xyz
'x, y, z'
'-x, -y, -z'

loop_
_atom_site_label
_atom_site_type_symbol
_atom_site_fract_x
_atom_site_fract_y
_atom_site_fract_z
_atom_site_U_iso_or_equiv
_atom_site_adp_type
_atom_site_occupancy
_atom_site_symmetry_multiplicity
_atom_site_calc_flag
_atom_site_refinement_flags
Co1 Co 0.63814(5) 0.76407(4) 0.63330(4) 0.02097(17) Uani 1 1 d .
C1 C 0.5276(4) 0.5119(3) 0.7326(3) 0.0223(7) Uani 1 1 d .
C2 C 0.4726(4) 0.3608(3) 0.7720(3) 0.0203(7) Uani 1 1 d .
C3 C 0.3738(4) 0.2904(3) 0.8931(3) 0.0227(7) Uani 1 1 d .
H3 H 0.3366 0.3389 0.9501 0.027 Uiso 1 1 calc R
C4 C 0.3306(4) 0.1477(3) 0.9294(3) 0.0199(7) Uani 1 1 d .
C5 C 0.3912(4) 0.0739(3) 0.8454(3) 0.0208(7) Uani 1 1 d .
H5 H 0.3688 -0.0239 0.8719 0.025 Uiso 1 1 calc R
C6 C 0.4847(4) 0.1474(3) 0.7224(3) 0.0185(6) Uani 1 1 d .
C7 C 0.5241(4) 0.2901(3) 0.6848(3) 0.0212(7) Uani 1 1 d .
H7 H 0.5851 0.3391 0.6011 0.025 Uiso 1 1 calc R
C8 C 0.1612(4) -0.0490(3) 1.1020(3) 0.0231(7) Uani 1 1 d .
C9 C 0.0512(4) -0.0881(4) 1.2345(3) 0.0235(7) Uani 1 1 d .
C10 C -0.0290(5) 0.0156(4) 1.2784(3) 0.0328(8) Uani 1 1 d .
H10 H -0.0093 0.1154 1.2302 0.039 Uiso 1 1 calc R
C11 C -0.1396(5) -0.0302(4) 1.3952(3) 0.0325(8) Uani 1 1 d .
H11 H -0.1921 0.0411 1.4242 0.039 Uiso 1 1 calc R
C12 C -0.0947(4) -0.2708(4) 1.4241(4) 0.0321(8) Uani 1 1 d .
H12 H -0.1161 -0.3700 1.4741 0.039 Uiso 1 1 calc R
C13 C 0.0164(4) -0.2350(4) 1.3094(3) 0.0316(8) Uani 1 1 d .
H13 H 0.0675 -0.3083 1.2826 0.038 Uiso 1 1 calc R
C14 C 0.5504(4) 0.0679(4) 0.6328(3) 0.0227(7) Uani 1 1 d .
N1 N 0.2295(3) 0.0815(3) 1.0538(3) 0.0232(6) Uani 1 1 d .
H1 H 0.2093 0.1303 1.1047 0.028 Uiso 1 1 calc R
N2 N -0.1742(3) -0.1707(3) 1.4678(3) 0.0248(6) Uani 1 1 d .
O1 O 0.4607(3) 0.5948(2) 0.7902(2) 0.0318(6) Uani 1 1 d .
O2 O 0.6406(3) 0.5561(2) 0.6372(2) 0.0286(5) Uani 1 1 d .
O3 O 0.5612(3) 0.1425(2) 0.5012(2) 0.0251(5) Uani 1 1 d .
O4 O 0.5933(3) -0.0699(2) 0.6958(2) 0.0276(5) Uani 1 1 d .
O5 O 0.1799(3) -0.1324(3) 1.0439(2) 0.0364(6) Uani 1 1 d .
O1W O 0.8210(3) 0.6725(3) 0.7892(2) 0.0333(6) Uani 1 1 d .
H1WB H 0.8093 0.7216 0.8388 0.040 Uiso 1 1 d R
H1WA H 0.9173 0.6842 0.7478 0.040 Uiso 1 1 d R
O2W O 0.7781(4) 0.3959(3) 0.9980(3) 0.0549(8) Uani 1 1 d .
H2WA H 0.7060 0.4018 1.0602 0.066 Uiso 1 1 d R
H2WB H 0.7889 0.4832 0.9345 0.066 Uiso 1 1 d R
O3W O 0.1416(4) 0.6569(4) 0.6694(3) 0.0757(10) Uani 1 1 d .
H3WA H 0.0531 0.6577 0.7199 0.091 Uiso 1 1 d R
H3WB H 0.2253 0.6369 0.7193 0.091 Uiso 1 1 d R

loop_
_atom_site_aniso_label
_atom_site_aniso_U_11
_atom_site_aniso_U_22
_atom_site_aniso_U_33
_atom_site_aniso_U_23
_atom_site_aniso_U_13
_atom_site_aniso_U_12
Co1 0.0271(3) 0.0168(3) 0.0205(3) -0.00971(19) 0.00784(18) -0.00786(17)
C1 0.0259(18) 0.0190(16) 0.0222(17) -0.0092(14) 0.0027(13) -0.0040(13)
C2 0.0234(17) 0.0149(15) 0.0216(16) -0.0072(13) 0.0047(13) -0.0041(12)
C3 0.0273(18) 0.0222(17) 0.0231(16) -0.0143(14) 0.0063(13) -0.0066(13)
C4 0.0214(17) 0.0212(16) 0.0163(15) -0.0078(13) 0.0047(12) -0.0046(12)
C5 0.0252(17) 0.0155(15) 0.0221(16) -0.0078(13) 0.0014(13) -0.0059(12)
C6 0.0205(16) 0.0179(16) 0.0178(15) -0.0088(13) 0.0012(12) -0.0013(12)
C7 0.0222(17) 0.0211(17) 0.0187(16) -0.0074(14) 0.0060(13) -0.0056(13)
C8 0.0235(18) 0.0228(17) 0.0226(17) -0.0091(14) 0.0025(13) -0.0057(13)
C9 0.0215(17) 0.0279(18) 0.0214(16) -0.0105(15) 0.0034(13) -0.0066(14)
C10 0.039(2) 0.0250(18) 0.035(2) -0.0138(16) 0.0165(16) -0.0168(15)
C11 0.041(2) 0.0282(19) 0.0320(19) -0.0175(16) 0.0138(16) -0.0101(16)
C12 0.038(2) 0.0200(18) 0.0333(19) -0.0079(15) 0.0128(16) -0.0074(15)
C13 0.037(2) 0.0236(18) 0.0309(19) -0.0110(16) 0.0142(16) -0.0062(15)
C14 0.0206(17) 0.0259(18) 0.0278(18) -0.0165(15) 0.0027(13) -0.0077(13)
N1 0.0267(15) 0.0247(14) 0.0221(14) -0.0137(12) 0.0098(11) -0.0106(11)
N2 0.0255(15) 0.0256(15) 0.0250(14) -0.0118(12) 0.0055(11) -0.0092(12)
O1 0.0419(15) 0.0240(13) 0.0342(13) -0.0176(11) 0.0128(11) -0.0113(11)
O2 0.0364(14) 0.0208(12) 0.0302(13) -0.0129(10) 0.0149(10) -0.0137(10)
O3 0.0301(13) 0.0273(12) 0.0184(11) -0.0112(10) 0.0060(9) -0.0042(10)
O4 0.0454(15) 0.0172(12) 0.0241(12) -0.0133(10) -0.0012(10) -0.0002(10)
O5 0.0493(17) 0.0292(13) 0.0357(14) -0.0190(12) 0.0203(12) -0.0192(11)
O1W 0.0361(15) 0.0321(14) 0.0341(13) -0.0162(11) 0.0007(11) -0.0057(11)
O2W 0.078(2) 0.0338(16) 0.0447(16) -0.0122(14) 0.0189(15) -0.0105(14)
O3W 0.0368(19) 0.093(3) 0.090(3) -0.034(2) -0.0080(17) 0.0058(17)

loop_
_atom_type_symbol
_atom_type_description
_atom_type_scat_dispersion_real
_atom_type_scat_dispersion_imag
_atom_type_scat_source
C C 0.0033 0.0016 'International Tables Vol C Tables 4.2.6.8 and 6.1.1.4'
H H 0.0000 0.0000 'International Tables Vol C Tables 4.2.6.8 and 6.1.1.4'
N N 0.0061 0.0033 'International Tables Vol C Tables 4.2.6.8 and 6.1.1.4'
O O 0.0106 0.0060 'International Tables Vol C Tables 4.2.6.8 and 6.1.1.4'
Co Co 0.3494 0.9721 'International Tables Vol C Tables 4.2.6.8 and 6.1.1.4'

loop_
_geom_angle_atom_site_label_1
_geom_angle_atom_site_label_2
_geom_angle_atom_site_label_3
_geom_angle
_geom_angle_site_symmetry_1
_geom_angle_site_symmetry_3
O4 Co1 O2 159.62(9) 1_565 .
O4 Co1 O3 89.79(9) 1_565 2_666
O2 Co1 O3 94.42(9) . 2_666
O4 Co1 N2 106.73(9) 1_565 1_664
O2 Co1 N2 92.83(9) . 1_664
O3 Co1 N2 94.39(9) 2_666 1_664
O4 Co1 O1W 85.57(9) 1_565 .
O2 Co1 O1W 88.24(9) . .
O3 Co1 O1W 173.13(8) 2_666 .
N2 Co1 O1W 91.80(10) 1_664 .
O4 Co1 O1 100.67(8) 1_565 .
O2 Co1 O1 59.68(8) . .
O3 Co1 O1 87.80(9) 2_666 .
N2 Co1 O1 152.51(9) 1_664 .
O1W Co1 O1 88.08(9) . .
O4 Co1 C1 130.49(9) 1_565 .
O2 Co1 C1 29.73(9) . .
O3 Co1 C1 90.87(9) 2_666 .
N2 Co1 C1 122.55(10) 1_664 .
O1W Co1 C1 88.31(9) . .
O1 Co1 C1 29.96(8) . .
O2 C1 O1 120.5(3) . .
O2 C1 C2 117.7(3) . .
O1 C1 C2 121.7(3) . .
O2 C1 Co1 54.27(15) . .
O1 C1 Co1 66.28(16) . .
C2 C1 Co1 171.5(2) . .
C7 C2 C3 119.9(3) . .
C7 C2 C1 118.4(3) . .
C3 C2 C1 121.7(3) . .
C4 C3 C2 120.2(3) . .
C4 C3 H3 119.9 . .
C2 C3 H3 119.9 . .
C3 C4 C5 119.5(3) . .
C3 C4 N1 117.8(3) . .
C5 C4 N1 122.7(3) . .
C6 C5 C4 119.6(3) . .
C6 C5 H5 120.2 . .
C4 C5 H5 120.2 . .
C7 C6 C5 120.7(3) . .
C7 C6 C14 119.6(3) . .
C5 C6 C14 119.6(3) . .
C6 C7 C2 119.9(3) . .
C6 C7 H7 120.1 . .
C2 C7 H7 120.1 . .
O5 C8 N1 124.4(3) . .
O5 C8 C9 119.5(3) . .
N1 C8 C9 116.0(3) . .
C10 C9 C13 118.0(3) . .
C10 C9 C8 123.7(3) . .
C13 C9 C8 118.1(3) . .
C9 C10 C11 119.3(3) . .
C9 C10 H10 120.3 . .
C11 C10 H10 120.3 . .
N2 C11 C10 123.3(3) . .
N2 C11 H11 118.4 . .
C10 C11 H11 118.4 . .
N2 C12 C13 123.7(3) . .
N2 C12 H12 118.1 . .
C13 C12 H12 118.1 . .
C12 C13 C9 118.9(3) . .
C12 C13 H13 120.5 . .
C9 C13 H13 120.5 . .
O3 C14 O4 124.8(3) . .
O3 C14 C6 118.3(3) . .
O4 C14 C6 116.9(3) . .
C8 N1 C4 127.7(3) . .
C8 N1 H1 116.2 . .
C4 N1 H1 116.2 . .
C11 N2 C12 116.7(3) . .
C11 N2 Co1 122.9(2) . 1_446
C12 N2 Co1 120.1(2) . 1_446
C1 O1 Co1 83.76(18) . .
C1 O2 Co1 96.00(18) . .
C14 O3 Co1 126.7(2) . 2_666
C14 O4 Co1 133.4(2) . 1_545
Co1 O1W H1WB 108.5 . .
Co1 O1W H1WA 108.5 . .
H1WB O1W H1WA 107.7 . .
H2WA O2W H2WB 108.5 . .
H3WA O3W H3WB 108.8 . .

loop_
_geom_bond_atom_site_label_1
_geom_bond_atom_site_label_2
_geom_bond_distance
_geom_bond_site_symmetry_2
Co1 O4 2.014(2) 1_565
Co1 O2 2.056(2) .
Co1 O3 2.106(2) 2_666
Co1 N2 2.125(3) 1_664
Co1 O1W 2.143(2) .
Co1 O1 2.320(2) .
Co1 C1 2.519(3) .
C1 O2 1.256(4) .
C1 O1 1.266(4) .
C1 C2 1.496(4) .
C2 C7 1.388(4) .
C2 C3 1.390(4) .
C3 C4 1.388(4) .
C3 H3 0.9300 .
C4 C5 1.397(4) .
C4 N1 1.416(4) .
C5 C6 1.386(4) .
C5 H5 0.9300 .
C6 C7 1.375(4) .
C6 C14 1.498(4) .
C7 H7 0.9300 .
C8 O5 1.216(4) .
C8 N1 1.348(4) .
C8 C9 1.507(4) .
C9 C10 1.374(4) .
C9 C13 1.385(4) .
C10 C11 1.388(4) .
C10 H10 0.9300 .
C11 N2 1.329(4) .
C11 H11 0.9300 .
C12 N2 1.342(4) .
C12 C13 1.375(4) .
C12 H12 0.9300 .
C13 H13 0.9300 .
C14 O3 1.263(4) .
C14 O4 1.264(4) .
N1 H1 0.8600 .
N2 Co1 2.125(3) 1_446
O3 Co1 2.106(2) 2_666
O4 Co1 2.014(2) 1_545
O1W H1WB 0.8500 .
O1W H1WA 0.8500 .
O2W H2WA 0.8500 .
O2W H2WB 0.8499 .
O3W H3WA 0.8500 .
O3W H3WB 0.8501 .
